data_7014608
loop_
_publ_author_name
'Huang, Hui'
'Hughes, Russell P.'
'Rheingold, Arnold L.'

_publ_section_title
;
 Synthesis and structural characterization of group 6 transition metal
 complexes with terminal fluoromethylidyne (CF) ligands; a DFT/NBO/NRT
 comparison of bonding characteristics of terminal NO, CF and CH
 ligands.
;
_journal_issue 1
_journal_name_full 'Dalton transactions (Cambridge, England : 2003)'
_journal_page_first 47
_journal_page_last 55
_journal_paper_doi 10.1039/c0dt01006e
_journal_volume 40
_journal_year 2011
_chemical_formula_sum 'C14 H5 Co2 F Mo O8'
_chemical_formula_weight 533.98
_chemical_name_systematic
;
?
;
_space_group_IT_number 29
_symmetry_cell_setting orthorhombic
_symmetry_space_group_name_Hall 'P 2c -2ac'
_symmetry_space_group_name_H-M 'P c a 21'
_atom_sites_solution_hydrogens geom
_atom_sites_solution_primary direct
_atom_sites_solution_secondary difmap
_audit_creation_method SHELXL-97
_cell_angle_alpha 90.00
_cell_angle_beta 90.00
_cell_angle_gamma 90.00
_cell_formula_units_Z 8
_cell_length_a 19.664(5)
_cell_length_b 8.982(2)
_cell_length_c 19.389(5)
_cell_measurement_reflns_used 6070
_cell_measurement_temperature 208(2)
_cell_measurement_theta_max 28.12
_cell_measurement_theta_min 2.32
_cell_volume 3424.5(15)
_computing_cell_refinement 'Bruker SMART'
_computing_data_collection 'Bruker SMART'
_computing_data_reduction 'Bruker SAINT'
_computing_molecular_graphics 'Bruker SHELXTL'
_computing_publication_material 'Bruker SHELXTL'
_computing_structure_refinement 'SHELXL-97 (Sheldrick, 1997)'
_computing_structure_solution 'SHELXS-97 (Sheldrick, 1990)'
_diffrn_ambient_temperature 208(2)
_diffrn_measured_fraction_theta_full 0.982
_diffrn_measured_fraction_theta_max 0.941
_diffrn_measurement_device_type 'CCD area detector'
_diffrn_measurement_method 'phi and omega scans'
_diffrn_radiation_monochromator graphite
_diffrn_radiation_source 'fine-focus sealed tube'
_diffrn_radiation_type MoK\a
_diffrn_radiation_wavelength 0.71073
_diffrn_reflns_av_R_equivalents 0.0346
_diffrn_reflns_av_sigmaI/netI 0.0431
_diffrn_reflns_limit_h_max 26
_diffrn_reflns_limit_h_min -24
_diffrn_reflns_limit_k_max 11
_diffrn_reflns_limit_k_min -11
_diffrn_reflns_limit_l_max 24
_diffrn_reflns_limit_l_min -23
_diffrn_reflns_number 17172
_diffrn_reflns_theta_full 25.00
_diffrn_reflns_theta_max 28.17
_diffrn_reflns_theta_min 2.07
_exptl_absorpt_coefficient_mu 2.686
_exptl_absorpt_correction_T_max 0.6157
_exptl_absorpt_correction_T_min 0.4996
_exptl_absorpt_correction_type multi-scan
_exptl_absorpt_process_details sadabs
_exptl_crystal_colour 'dark orange'
_exptl_crystal_density_diffrn 2.071
_exptl_crystal_density_method 'not measured'
_exptl_crystal_description block
_exptl_crystal_F_000 2064
_exptl_crystal_size_max 0.30
_exptl_crystal_size_mid 0.20
_exptl_crystal_size_min 0.20
_refine_diff_density_max 0.762
_refine_diff_density_min -0.536
_refine_diff_density_rms 0.089
_refine_ls_abs_structure_details 'Flack H D (1983), Acta Cryst. A39, 876-881'
_refine_ls_abs_structure_Flack 0.073(13)
_refine_ls_extinction_method none
_refine_ls_goodness_of_fit_ref 1.020
_refine_ls_hydrogen_treatment constr
_refine_ls_matrix_type full
_refine_ls_number_parameters 469
_refine_ls_number_reflns 6732
_refine_ls_number_restraints 1
_refine_ls_restrained_S_all 1.020
_refine_ls_R_factor_all 0.0339
_refine_ls_R_factor_gt 0.0319
_refine_ls_shift/su_max 0.001
_refine_ls_shift/su_mean 0.000
_refine_ls_structure_factor_coef Fsqd
_refine_ls_weighting_details 'calc w=1/[\s^2^(Fo^2^)+(0.0400P)^2^+0.0200P] where P=(Fo^2^+2Fc^2^)/3'
_refine_ls_weighting_scheme calc
_refine_ls_wR_factor_gt 0.0731
_refine_ls_wR_factor_ref 0.0742
_reflns_number_gt 6430
_reflns_number_total 6732
_reflns_threshold_expression >2sigma(I)
_cod_data_source_file C0DT01006E.TXT
_cod_data_source_block rph381a
_cod_depositor_comments
;
The following automatic conversions were performed:
'_symmetry_cell_setting' value 'Orthorhombic' changed to 'orthorhombic'
according to '/home/saulius/struct/CIF-dictionaries/cif_core.dic'
dictionary named 'cif_core.dic' version 2.4.1 from 2010-06-29.

Automatic conversion script
Id: cif_fix_enum 1555 2011-01-17 13:19:09Z saulius 
;
_cod_original_cell_volume 3424.5(14)
_cod_original_sg_symbol_H-M Pca2(1)
_cod_database_code 7014608

loop_
_symmetry_equiv_pos_as_xyz
'x, y, z'
'-x, -y, z+1/2'
'x+1/2, -y, z'
'-x+1/2, y, z+1/2'

loop_
_atom_site_label
_atom_site_type_symbol
_atom_site_fract_x
_atom_site_fract_y
_atom_site_fract_z
_atom_site_U_iso_or_equiv
_atom_site_adp_type
_atom_site_occupancy
_atom_site_symmetry_multiplicity
_atom_site_calc_flag
_atom_site_refinement_flags
_atom_site_disorder_assembly
_atom_site_disorder_group
Mo1 Mo 0.484100(15) 0.57608(4) 0.27650(2) 0.02650(9) Uani 1 1 d . . .
Mo1' Mo 0.246381(17) 1.05131(4) -0.01429(2) 0.03010(10) Uani 1 1 d . . .
Co1' Co 0.32899(3) 0.80533(6) 0.00030(4) 0.02897(14) Uani 1 1 d . . .
Co1 Co 0.61335(3) 0.59253(6) 0.22389(4) 0.02788(14) Uani 1 1 d . . .
Co2' Co 0.37500(3) 1.05074(6) 0.04002(4) 0.03154(15) Uani 1 1 d . . .
Co2 Co 0.56956(2) 0.33888(6) 0.25299(4) 0.02933(15) Uani 1 1 d . . .
F1 F 0.60969(13) 0.5226(3) 0.36947(16) 0.0363(6) Uani 1 1 d . . .
F1' F 0.37202(12) 1.0066(3) -0.10801(16) 0.0400(7) Uani 1 1 d . . .
O6 O 0.39511(19) 0.3229(5) 0.2141(4) 0.097(2) Uani 1 1 d . . .
O7 O 0.4736(3) 0.7211(7) 0.1313(3) 0.0813(17) Uani 1 1 d . . .
O7' O 0.2336(3) 1.1599(7) 0.1368(3) 0.099(2) Uani 1 1 d . . .
O6' O 0.1561(2) 0.7873(5) 0.0338(5) 0.130(3) Uani 1 1 d . . .
O9 O 0.6053(2) 0.9150(4) 0.2392(3) 0.0659(13) Uani 1 1 d . . .
O9' O 0.25599(19) 0.6270(4) -0.1012(3) 0.0588(12) Uani 1 1 d . . .
O10 O 0.6131(3) 0.5562(5) 0.0723(3) 0.0697(14) Uani 1 1 d . . .
O10' O 0.2911(3) 0.6713(6) 0.1338(3) 0.0917(18) Uani 1 1 d . . .
O11 O 0.75751(16) 0.5519(4) 0.2581(3) 0.0517(12) Uani 1 1 d . . .
O11' O 0.46378(17) 0.6759(4) -0.0222(2) 0.0507(10) Uani 1 1 d . . .
O12 O 0.4958(2) 0.1405(5) 0.3459(3) 0.0611(12) Uani 1 1 d . . .
O12' O 0.3743(3) 1.3756(4) 0.0333(3) 0.0739(15) Uani 1 1 d . . .
O13 O 0.70350(16) 0.1991(4) 0.2636(3) 0.0641(14) Uani 1 1 d . . .
O13' O 0.3679(3) 0.9846(5) 0.1897(3) 0.0732(14) Uani 1 1 d . . .
O14' O 0.51874(16) 1.0033(5) 0.0072(3) 0.0651(14) Uani 1 1 d . . .
O14 O 0.5252(2) 0.2529(7) 0.1128(3) 0.091(2) Uani 1 1 d . . .
C1 C 0.4414(2) 0.7982(5) 0.3162(3) 0.0380(11) Uani 1 1 d . . .
H1A H 0.4433 0.8945 0.2914 0.046 Uiso 1 1 calc R . .
C1' C 0.1535(2) 1.1892(6) -0.0481(4) 0.0473(14) Uani 1 1 d . . .
H1'A H 0.1117 1.2052 -0.0205 0.057 Uiso 1 1 calc R . .
C2 C 0.4877(2) 0.7502(6) 0.3670(3) 0.0438(13) Uani 1 1 d . . .
H2A H 0.5284 0.8051 0.3832 0.053 Uiso 1 1 calc R . .
C2' C 0.1623(3) 1.0809(6) -0.0982(4) 0.0599(19) Uani 1 1 d . . .
H2'A H 0.1283 1.0051 -0.1119 0.072 Uiso 1 1 calc R . .
C3 C 0.4628(3) 0.6164(7) 0.3941(3) 0.0515(15) Uani 1 1 d . . .
H3A H 0.4834 0.5598 0.4326 0.062 Uiso 1 1 calc R . .
C3' C 0.2254(3) 1.1071(7) -0.1308(3) 0.0595(17) Uani 1 1 d . . .
H3'A H 0.2437 1.0521 -0.1710 0.071 Uiso 1 1 calc R . .
C4' C 0.2547(3) 1.2337(7) -0.1003(4) 0.0494(15) Uani 1 1 d . . .
H4'A H 0.2970 1.2836 -0.1155 0.059 Uiso 1 1 calc R . .
C4 C 0.4011(3) 0.5824(6) 0.3617(4) 0.0516(16) Uani 1 1 d . . .
H4A H 0.3700 0.4999 0.3742 0.062 Uiso 1 1 calc R . .
C5 C 0.3874(2) 0.6974(6) 0.3140(3) 0.0427(13) Uani 1 1 d . . .
H5A H 0.3448 0.7098 0.2874 0.051 Uiso 1 1 calc R . .
C5' C 0.2105(2) 1.2843(5) -0.0494(4) 0.0456(14) Uani 1 1 d . . .
H5'A H 0.2156 1.3778 -0.0229 0.055 Uiso 1 1 calc R . .
C6 C 0.4307(2) 0.4112(6) 0.2355(4) 0.0591(19) Uani 1 1 d . . .
C6' C 0.1922(3) 0.8790(6) 0.0181(5) 0.076(3) Uani 1 1 d . . .
C7' C 0.2422(3) 1.1166(8) 0.0823(4) 0.0582(17) Uani 1 1 d . . .
C7 C 0.4816(3) 0.6612(7) 0.1832(4) 0.0527(16) Uani 1 1 d . . .
C8' C 0.34109(18) 0.9864(4) -0.0458(3) 0.0274(9) Uani 1 1 d . . .
C8 C 0.58029(19) 0.5114(5) 0.3067(3) 0.0279(10) Uani 1 1 d . . .
C9' C 0.2842(2) 0.6957(5) -0.0616(3) 0.0392(12) Uani 1 1 d . . .
C9 C 0.6094(2) 0.7910(5) 0.2341(3) 0.0406(12) Uani 1 1 d . . .
C10 C 0.6126(3) 0.5714(6) 0.1299(3) 0.0433(13) Uani 1 1 d . . .
C10' C 0.3049(3) 0.7213(6) 0.0828(4) 0.0520(15) Uani 1 1 d . . .
C11 C 0.7022(2) 0.5655(5) 0.2443(3) 0.0358(11) Uani 1 1 d . . .
C11' C 0.4114(2) 0.7241(5) -0.0131(3) 0.0356(11) Uani 1 1 d . . .
C12 C 0.5248(2) 0.2168(5) 0.3097(4) 0.0423(13) Uani 1 1 d . . .
C12' C 0.3746(3) 1.2504(6) 0.0369(3) 0.0451(13) Uani 1 1 d . . .
C13 C 0.6520(2) 0.2540(5) 0.2589(3) 0.0430(14) Uani 1 1 d . . .
C13' C 0.3701(3) 1.0128(6) 0.1330(4) 0.0500(15) Uani 1 1 d . . .
C14' C 0.4638(2) 1.0197(6) 0.0207(3) 0.0417(13) Uani 1 1 d . . .
C14 C 0.5425(2) 0.2822(6) 0.1670(4) 0.0499(15) Uani 1 1 d . . .

loop_
_atom_site_aniso_label
_atom_site_aniso_U_11
_atom_site_aniso_U_22
_atom_site_aniso_U_33
_atom_site_aniso_U_23
_atom_site_aniso_U_13
_atom_site_aniso_U_12
Mo1 0.02161(14) 0.02467(16) 0.0332(2) -0.00402(16) 0.00030(15) 0.00236(12)
Mo1' 0.02360(15) 0.02455(16) 0.0421(3) 0.00193(17) 0.00334(16) 0.00237(13)
Co1' 0.0313(3) 0.0214(3) 0.0343(4) 0.0001(2) 0.0020(3) 0.00243(19)
Co1 0.0283(2) 0.0242(3) 0.0311(4) 0.0003(3) 0.0058(2) -0.00182(19)
Co2' 0.0309(3) 0.0247(3) 0.0390(4) -0.0035(3) -0.0032(3) 0.0029(2)
Co2 0.0247(2) 0.0202(3) 0.0431(4) -0.0048(2) 0.0041(2) -0.00100(18)
F1 0.0362(12) 0.0438(16) 0.0290(18) -0.0017(13) -0.0033(12) -0.0003(11)
F1' 0.0397(14) 0.0460(16) 0.0343(19) 0.0084(14) 0.0103(12) 0.0024(12)
O6 0.0335(18) 0.080(3) 0.176(7) -0.074(4) -0.012(3) -0.0016(19)
O7 0.079(3) 0.127(5) 0.038(3) 0.019(3) -0.002(2) 0.046(3)
O7' 0.092(4) 0.155(6) 0.050(4) -0.019(4) 0.012(3) 0.061(4)
O6' 0.057(3) 0.057(3) 0.276(10) 0.048(4) 0.074(4) -0.002(2)
O9 0.090(3) 0.0266(19) 0.082(4) -0.001(2) 0.020(3) 0.0004(17)
O9' 0.0460(19) 0.054(2) 0.077(4) -0.014(2) -0.012(2) -0.0072(18)
O10 0.101(4) 0.079(3) 0.030(3) -0.002(2) 0.014(3) 0.001(3)
O10' 0.137(5) 0.078(4) 0.059(4) 0.028(3) 0.033(4) -0.002(3)
O11 0.0308(16) 0.060(2) 0.064(4) -0.003(2) 0.0017(17) -0.0032(13)
O11' 0.0398(17) 0.048(2) 0.064(3) -0.014(2) -0.0072(18) 0.0146(14)
O12 0.056(2) 0.050(2) 0.078(4) 0.013(2) 0.009(2) -0.0148(19)
O12' 0.098(3) 0.031(2) 0.093(4) -0.003(2) -0.014(3) -0.004(2)
O13 0.0337(17) 0.045(2) 0.113(5) 0.006(2) 0.006(2) 0.0109(14)
O13' 0.112(4) 0.069(3) 0.038(3) 0.005(2) -0.012(3) 0.027(3)
O14' 0.0359(18) 0.064(3) 0.095(4) -0.029(3) -0.002(2) 0.0044(17)
O14 0.062(3) 0.134(5) 0.078(4) -0.058(4) 0.003(3) -0.021(3)
C1 0.040(2) 0.030(2) 0.044(3) -0.005(2) 0.007(2) 0.0109(18)
C1' 0.035(2) 0.042(3) 0.065(5) -0.001(3) -0.013(3) 0.0089(19)
C2 0.040(2) 0.051(3) 0.040(4) -0.016(3) 0.003(2) 0.006(2)
C2' 0.039(3) 0.055(3) 0.086(6) -0.012(3) -0.032(3) 0.005(2)
C3 0.060(3) 0.061(4) 0.034(4) 0.005(3) 0.008(3) 0.028(3)
C3' 0.076(4) 0.070(4) 0.032(4) 0.000(3) -0.013(3) 0.028(3)
C4' 0.043(3) 0.054(3) 0.051(4) 0.020(3) -0.006(3) 0.007(2)
C4 0.048(3) 0.040(3) 0.067(5) 0.004(3) 0.030(3) 0.005(2)
C5 0.026(2) 0.045(3) 0.057(4) -0.009(3) 0.005(2) 0.0129(18)
C5' 0.045(3) 0.032(3) 0.060(4) 0.007(2) -0.009(3) 0.0063(19)
C6 0.025(2) 0.048(3) 0.105(6) -0.034(4) -0.004(3) 0.0011(18)
C6' 0.037(3) 0.039(3) 0.152(8) 0.017(4) 0.034(4) 0.009(2)
C7' 0.048(3) 0.078(4) 0.049(5) -0.004(4) 0.011(3) 0.034(3)
C7 0.043(3) 0.069(4) 0.046(5) 0.002(3) 0.003(3) 0.019(2)
C8' 0.0265(17) 0.0200(19) 0.036(3) 0.0015(18) 0.0018(18) -0.0011(14)
C8 0.0255(18) 0.025(2) 0.034(3) -0.0042(19) 0.0031(17) -0.0012(15)
C9' 0.030(2) 0.030(2) 0.058(4) -0.001(2) -0.001(2) -0.0005(17)
C9 0.048(2) 0.031(2) 0.042(4) 0.002(2) 0.007(2) -0.0025(18)
C10 0.045(3) 0.042(3) 0.042(4) -0.005(2) 0.008(2) 0.000(2)
C10' 0.059(3) 0.033(3) 0.064(5) 0.009(3) 0.012(3) 0.000(2)
C11 0.032(2) 0.034(2) 0.041(3) -0.002(2) 0.008(2) -0.0076(16)
C11' 0.041(2) 0.032(2) 0.034(3) -0.008(2) -0.006(2) 0.0011(17)
C12 0.038(2) 0.023(2) 0.066(4) 0.000(2) 0.008(2) -0.0033(18)
C12' 0.050(3) 0.037(3) 0.049(4) -0.005(3) -0.007(2) 0.001(2)
C13 0.033(2) 0.028(2) 0.068(5) 0.004(2) 0.013(2) -0.0033(17)
C13' 0.060(3) 0.038(3) 0.052(5) -0.004(3) -0.018(3) 0.011(2)
C14' 0.036(2) 0.031(2) 0.057(4) -0.011(2) -0.006(2) 0.0002(19)
C14 0.033(2) 0.050(3) 0.067(5) -0.026(3) 0.009(3) -0.006(2)

loop_
_atom_type_symbol
_atom_type_description
_atom_type_scat_dispersion_real
_atom_type_scat_dispersion_imag
_atom_type_scat_source
C C 0.0033 0.0016 'International Tables Vol C Tables 4.2.6.8 and 6.1.1.4'
H H 0.0000 0.0000 'International Tables Vol C Tables 4.2.6.8 and 6.1.1.4'
O O 0.0106 0.0060 'International Tables Vol C Tables 4.2.6.8 and 6.1.1.4'
F F 0.0171 0.0103 'International Tables Vol C Tables 4.2.6.8 and 6.1.1.4'
Co Co 0.3494 0.9721 'International Tables Vol C Tables 4.2.6.8 and 6.1.1.4'
Mo Mo -1.6832 0.6857 'International Tables Vol C Tables 4.2.6.8 and 6.1.1.4'

loop_
_geom_angle_atom_site_label_1
_geom_angle_atom_site_label_2
_geom_angle_atom_site_label_3
_geom_angle
_geom_angle_site_symmetry_1
_geom_angle_site_symmetry_3
_geom_angle_publ_flag
C7 Mo1 C6 84.7(3) . . ?
C7 Mo1 C8 113.15(19) . . ?
C6 Mo1 C8 112.89(18) . . ?
C7 Mo1 C1 87.8(2) . . ?
C6 Mo1 C1 126.14(18) . . ?
C8 Mo1 C1 118.99(18) . . ?
C7 Mo1 C5 94.9(2) . . ?
C6 Mo1 C5 92.44(19) . . ?
C8 Mo1 C5 143.0(2) . . ?
C1 Mo1 C5 35.29(17) . . ?
C7 Mo1 C4 128.9(2) . . ?
C6 Mo1 C4 86.1(3) . . ?
C8 Mo1 C4 116.7(2) . . ?
C1 Mo1 C4 58.92(19) . . ?
C5 Mo1 C4 35.5(2) . . ?
C7 Mo1 C3 146.1(2) . . ?
C6 Mo1 C3 114.3(3) . . ?
C8 Mo1 C3 86.07(19) . . ?
C1 Mo1 C3 58.3(2) . . ?
C5 Mo1 C3 58.3(2) . . ?
C4 Mo1 C3 34.9(2) . . ?
C7 Mo1 C2 115.4(3) . . ?
C6 Mo1 C2 144.3(2) . . ?
C8 Mo1 C2 87.02(18) . . ?
C1 Mo1 C2 35.3(2) . . ?
C5 Mo1 C2 58.42(18) . . ?
C4 Mo1 C2 58.3(2) . . ?
C3 Mo1 C2 34.7(2) . . ?
C7 Mo1 Co1 70.08(15) . . ?
C6 Mo1 Co1 112.44(17) . . ?
C8 Mo1 Co1 43.21(13) . . ?
C1 Mo1 Co1 114.63(12) . . ?
C5 Mo1 Co1 148.75(13) . . ?
C4 Mo1 Co1 156.11(18) . . ?
C3 Mo1 Co1 121.23(15) . . ?
C2 Mo1 Co1 102.35(13) . . ?
C7 Mo1 Co2 99.42(16) . . ?
C6 Mo1 Co2 71.23(13) . . ?
C8 Mo1 Co2 43.04(12) . . ?
C1 Mo1 Co2 162.03(13) . . ?
C5 Mo1 Co2 156.99(14) . . ?
C4 Mo1 Co2 124.45(14) . . ?
C3 Mo1 Co2 112.92(13) . . ?
C2 Mo1 Co2 128.33(13) . . ?
Co1 Mo1 Co2 54.14(2) . . ?
C7' Mo1' C6' 84.7(3) . . ?
C7' Mo1' C8' 114.1(2) . . ?
C6' Mo1' C8' 111.22(19) . . ?
C7' Mo1' C1' 94.5(2) . . ?
C6' Mo1' C1' 94.8(2) . . ?
C8' Mo1' C1' 142.3(2) . . ?
C7' Mo1' C5' 89.9(2) . . ?
C6' Mo1' C5' 129.6(2) . . ?
C8' Mo1' C5' 116.61(18) . . ?
C1' Mo1' C5' 35.59(17) . . ?
C7' Mo1' C2' 126.9(2) . . ?
C6' Mo1' C2' 85.9(3) . . ?
C8' Mo1' C2' 118.0(2) . . ?
C1' Mo1' C2' 34.8(2) . . ?
C5' Mo1' C2' 58.4(2) . . ?
C7' Mo1' C4' 118.2(3) . . ?
C6' Mo1' C4' 144.0(3) . . ?
C8' Mo1' C4' 85.60(19) . . ?
C1' Mo1' C4' 58.4(2) . . ?
C5' Mo1' C4' 34.8(2) . . ?
C2' Mo1' C4' 58.3(2) . . ?
C7' Mo1' C3' 147.7(2) . . ?
C6' Mo1' C3' 112.2(3) . . ?
C8' Mo1' C3' 86.2(2) . . ?
C1' Mo1' C3' 58.2(2) . . ?
C5' Mo1' C3' 58.0(2) . . ?
C2' Mo1' C3' 35.1(3) . . ?
C4' Mo1' C3' 34.8(2) . . ?
C7' Mo1' Co2' 70.87(16) . . ?
C6' Mo1' Co2' 111.9(2) . . ?
C8' Mo1' Co2' 43.41(14) . . ?
C1' Mo1' Co2' 147.43(13) . . ?
C5' Mo1' Co2' 113.36(13) . . ?
C2' Mo1' Co2' 157.2(2) . . ?
C4' Mo1' Co2' 102.17(14) . . ?
C3' Mo1' Co2' 122.11(18) . . ?
C7' Mo1' Co1' 99.55(17) . . ?
C6' Mo1' Co1' 70.03(15) . . ?
C8' Mo1' Co1' 42.74(12) . . ?
C1' Mo1' Co1' 158.12(14) . . ?
C5' Mo1' Co1' 159.34(14) . . ?
C2' Mo1' Co1' 125.45(15) . . ?
C4' Mo1' Co1' 126.31(15) . . ?
C3' Mo1' Co1' 111.88(15) . . ?
Co2' Mo1' Co1' 54.20(2) . . ?
C9' Co1' C11' 97.1(2) . . ?
C9' Co1' C10' 103.4(3) . . ?
C11' Co1' C10' 101.1(3) . . ?
C9' Co1' C8' 102.8(2) . . ?
C11' Co1' C8' 99.75(19) . . ?
C10' Co1' C8' 143.9(2) . . ?
C9' Co1' Co2' 150.54(17) . . ?
C11' Co1' Co2' 94.36(14) . . ?
C10' Co1' Co2' 100.81(19) . . ?
C8' Co1' Co2' 48.38(15) . . ?
C9' Co1' Mo1' 94.72(15) . . ?
C11' Co1' Mo1' 147.40(16) . . ?
C10' Co1' Mo1' 105.49(17) . . ?
C8' Co1' Mo1' 47.88(12) . . ?
Co2' Co1' Mo1' 62.55(2) . . ?
C9 Co1 C11 98.7(2) . . ?
C9 Co1 C10 102.3(3) . . ?
C11 Co1 C10 102.2(2) . . ?
C9 Co1 C8 106.0(2) . . ?
C11 Co1 C8 95.5(2) . . ?
C10 Co1 C8 143.8(2) . . ?
C9 Co1 Co2 149.91(17) . . ?
C11 Co1 Co2 99.26(14) . . ?
C10 Co1 Co2 97.32(16) . . ?
C8 Co1 Co2 48.29(13) . . ?
C9 Co1 Mo1 88.44(15) . . ?
C11 Co1 Mo1 143.79(18) . . ?
C10 Co1 Mo1 110.91(16) . . ?
C8 Co1 Mo1 48.75(12) . . ?
Co2 Co1 Mo1 63.115(19) . . ?
C12' Co2' C14' 98.7(2) . . ?
C12' Co2' C13' 102.6(3) . . ?
C14' Co2' C13' 103.0(3) . . ?
C12' Co2' C8' 106.0(2) . . ?
C14' Co2' C8' 96.4(2) . . ?
C13' Co2' C8' 142.3(2) . . ?
C12' Co2' Co1' 150.21(19) . . ?
C14' Co2' Co1' 98.60(16) . . ?
C13' Co2' Co1' 96.88(18) . . ?
C8' Co2' Co1' 47.95(13) . . ?
C12' Co2' Mo1' 88.93(17) . . ?
C14' Co2' Mo1' 144.36(19) . . ?
C13' Co2' Mo1' 109.22(17) . . ?
C8' Co2' Mo1' 48.26(11) . . ?
Co1' Co2' Mo1' 63.25(2) . . ?
C12 Co2 C13 98.4(2) . . ?
C12 Co2 C14 104.4(3) . . ?
C13 Co2 C14 101.7(2) . . ?
C12 Co2 C8 102.8(2) . . ?
C13 Co2 C8 102.3(2) . . ?
C14 Co2 C8 140.3(2) . . ?
C12 Co2 Co1 150.31(18) . . ?
C13 Co2 Co1 95.18(14) . . ?
C14 Co2 Co1 98.53(19) . . ?
C8 Co2 Co1 48.29(14) . . ?
C12 Co2 Mo1 94.14(15) . . ?
C13 Co2 Mo1 150.42(16) . . ?
C14 Co2 Mo1 100.93(17) . . ?
C8 Co2 Mo1 48.55(12) . . ?
Co1 Co2 Mo1 62.75(2) . . ?
C5 C1 C2 108.3(5) . . ?
C5 C1 Mo1 72.8(3) . . ?
C2 C1 Mo1 74.5(3) . . ?
C5 C1 H1A 125.5 . . ?
C2 C1 H1A 125.5 . . ?
Mo1 C1 H1A 125.5 . . ?
C2' C1' C5' 108.3(6) . . ?
C2' C1' Mo1' 73.9(3) . . ?
C5' C1' Mo1' 72.5(3) . . ?
C2' C1' H1'A 125.6 . . ?
C5' C1' H1'A 125.6 . . ?
Mo1' C1' H1'A 125.6 . . ?
C3 C2 C1 107.4(5) . . ?
C3 C2 Mo1 72.4(3) . . ?
C1 C2 Mo1 70.3(3) . . ?
C3 C2 H2A 126.2 . . ?
C1 C2 H2A 126.2 . . ?
Mo1 C2 H2A 126.2 . . ?
C1' C2' C3' 107.8(5) . . ?
C1' C2' Mo1' 71.3(3) . . ?
C3' C2' Mo1' 73.0(3) . . ?
C1' C2' H2'A 126.0 . . ?
C3' C2' H2'A 126.0 . . ?
Mo1' C2' H2'A 126.0 . . ?
C2 C3 C4 108.8(5) . . ?
C2 C3 Mo1 72.9(4) . . ?
C4 C3 Mo1 71.7(4) . . ?
C2 C3 H3A 125.5 . . ?
C4 C3 H3A 125.5 . . ?
Mo1 C3 H3A 125.5 . . ?
C4' C3' C2' 107.8(6) . . ?
C4' C3' Mo1' 72.4(4) . . ?
C2' C3' Mo1' 71.9(4) . . ?
C4' C3' H3'A 125.9 . . ?
C2' C3' H3'A 125.9 . . ?
Mo1' C3' H3'A 125.9 . . ?
C5' C4' C3' 107.9(5) . . ?
C5' C4' Mo1' 71.3(3) . . ?
C3' C4' Mo1' 72.8(4) . . ?
C5' C4' H4'A 125.9 . . ?
C3' C4' H4'A 125.9 . . ?
Mo1' C4' H4'A 125.9 . . ?
C3 C4 C5 107.4(5) . . ?
C3 C4 Mo1 73.4(3) . . ?
C5 C4 Mo1 71.7(3) . . ?
C3 C4 H4A 126.1 . . ?
C5 C4 H4A 126.1 . . ?
Mo1 C4 H4A 126.1 . . ?
C1 C5 C4 108.0(5) . . ?
C1 C5 Mo1 71.9(2) . . ?
C4 C5 Mo1 72.8(3) . . ?
C1 C5 H5A 125.9 . . ?
C4 C5 H5A 125.9 . . ?
Mo1 C5 H5A 125.9 . . ?
C4' C5' C1' 108.1(5) . . ?
C4' C5' Mo1' 73.9(3) . . ?
C1' C5' Mo1' 71.9(3) . . ?
C4' C5' H5'A 125.7 . . ?
C1' C5' H5'A 125.7 . . ?
Mo1' C5' H5'A 125.7 . . ?
O6 C6 Mo1 173.9(5) . . ?
O6' C6' Mo1' 173.4(6) . . ?
O7' C7' Mo1' 173.2(5) . . ?
O7 C7 Mo1 171.7(5) . . ?
F1' C8' Co1' 126.6(3) . . ?
F1' C8' Co2' 125.6(3) . . ?
Co1' C8' Co2' 83.7(2) . . ?
F1' C8' Mo1' 129.3(3) . . ?
Co1' C8' Mo1' 89.38(17) . . ?
Co2' C8' Mo1' 88.33(19) . . ?
F1 C8 Co1 126.4(3) . . ?
F1 C8 Co2 127.5(3) . . ?
Co1 C8 Co2 83.4(2) . . ?
F1 C8 Mo1 128.8(3) . . ?
Co1 C8 Mo1 88.04(19) . . ?
Co2 C8 Mo1 88.41(17) . . ?
O9' C9' Co1' 179.5(6) . . ?
O9 C9 Co1 177.9(6) . . ?
O10 C10 Co1 178.6(6) . . ?
O10' C10' Co1' 178.8(7) . . ?
O11 C11 Co1 178.2(5) . . ?
O11' C11' Co1' 178.4(5) . . ?
O12 C12 Co2 179.2(5) . . ?
O12' C12' Co2' 178.4(6) . . ?
O13 C13 Co2 178.8(5) . . ?
O13' C13' Co2' 177.6(5) . . ?
O14' C14' Co2' 178.0(6) . . ?
O14 C14 Co2 177.2(7) . . ?

loop_
_geom_bond_atom_site_label_1
_geom_bond_atom_site_label_2
_geom_bond_distance
_geom_bond_site_symmetry_2
_geom_bond_publ_flag
Mo1 C7 1.965(7) . ?
Mo1 C6 1.982(5) . ?
Mo1 C8 2.063(4) . ?
Mo1 C1 2.298(4) . ?
Mo1 C5 2.309(4) . ?
Mo1 C4 2.323(5) . ?
Mo1 C3 2.345(6) . ?
Mo1 C2 2.352(6) . ?
Mo1 Co1 2.7426(8) . ?
Mo1 Co2 2.7516(8) . ?
Mo1' C7' 1.963(7) . ?
Mo1' C6' 1.982(6) . ?
Mo1' C8' 2.045(4) . ?
Mo1' C1' 2.302(5) . ?
Mo1' C5' 2.311(5) . ?
Mo1' C2' 2.335(6) . ?
Mo1' C4' 2.344(6) . ?
Mo1' C3' 2.350(7) . ?
Mo1' Co2' 2.7396(9) . ?
Mo1' Co1' 2.7568(8) . ?
Co1' C9' 1.785(5) . ?
Co1' C11' 1.795(4) . ?
Co1' C10' 1.832(7) . ?
Co1' C8' 1.871(4) . ?
Co1' Co2' 2.5041(9) . ?
Co1 C9 1.795(5) . ?
Co1 C11 1.808(4) . ?
Co1 C10 1.833(7) . ?
Co1 C8 1.879(5) . ?
Co1 Co2 2.5001(9) . ?
Co2' C12' 1.794(5) . ?
Co2' C14' 1.807(5) . ?
Co2' C13' 1.838(7) . ?
Co2' C8' 1.884(5) . ?
Co2 C12 1.785(5) . ?
Co2 C13 1.795(4) . ?
Co2 C14 1.822(7) . ?
Co2 C8 1.879(4) . ?
F1 C8 1.352(5) . ?
F1' C8' 1.363(5) . ?
O6 C6 1.136(6) . ?
O7 C7 1.152(8) . ?
O7' C7' 1.140(9) . ?
O6' C6' 1.129(7) . ?
O9 C9 1.121(5) . ?
O9' C9' 1.131(7) . ?
O10 C10 1.125(8) . ?
O10' C10' 1.119(8) . ?
O11 C11 1.127(5) . ?
O11' C11' 1.132(5) . ?
O12 C12 1.133(7) . ?
O12' C12' 1.127(6) . ?
O13 C13 1.130(5) . ?
O13' C13' 1.127(8) . ?
O14' C14' 1.122(6) . ?
O14 C14 1.135(9) . ?
C1 C5 1.397(7) . ?
C1 C2 1.410(8) . ?
C1 H1A 0.9900 . ?
C1' C2' 1.386(9) . ?
C1' C5' 1.410(7) . ?
C1' H1'A 0.9900 . ?
C2 C3 1.400(9) . ?
C2 H2A 0.9900 . ?
C2' C3' 1.414(10) . ?
C2' H2'A 0.9900 . ?
C3 C4 1.400(9) . ?
C3 H3A 0.9900 . ?
C3' C4' 1.404(9) . ?
C3' H3'A 0.9900 . ?
C4' C5' 1.391(9) . ?
C4' H4'A 0.9900 . ?
C4 C5 1.413(8) . ?
C4 H4A 0.9900 . ?
C5 H5A 0.9900 . ?
C5' H5'A 0.9900 . ?
